data_7121141
loop_
_publ_author_name
'Yang, Yang'
'Gao, Chaoying'
'Tian, Hong-Rui'
'Ai, Jing'
'Min, Xue'
'Sun, Zhong-Ming'

_publ_section_title
;
 A highly stable MnII phosphonate as highly efficient catalyst for CO2
 fixation under ambient conditions
;
_journal_name_full 'Chemical Communications'
_journal_paper_doi 10.1039/C7CC09867G
_journal_year 2018
_chemical_formula_moiety '0.03(C90 H116.93 Mn18 N18 O90 P18)'
_chemical_formula_sum 'C2.5 H4.25 Mn0.5 N0.5 O2.75 P0.5'
_chemical_formula_weight 128.24
_space_group_crystal_system trigonal
_space_group_IT_number 148
_space_group_name_Hall '-R 3'
_space_group_name_H-M_alt 'R -3'
_symmetry_space_group_name_Hall '-R 3'
_symmetry_space_group_name_H-M 'R -3 :H'
_atom_sites_solution_hydrogens mixed
_audit_creation_date 2017-06-24
_audit_creation_method
;
Olex2 1.2-beta
(compiled 2017.03.28 svn.r3405 for OlexSys, GUI svn.r5337)
;
_audit_update_record
;
2017-07-29 deposited with the CCDC.
2018-01-15 downloaded from the CCDC.
;
_cell_angle_alpha 90
_cell_angle_beta 90
_cell_angle_gamma 120
_cell_formula_units_Z 36
_cell_length_a 28.9848(19)
_cell_length_b 28.9848(19)
_cell_length_c 5.5266(7)
_cell_measurement_reflns_used 1738
_cell_measurement_temperature 273(2)
_cell_measurement_theta_max 24.96
_cell_measurement_theta_min 2.43
_cell_volume 4021.0(6)
_computing_cell_refinement 'SAINT v8.34A (Bruker, 2013)'
_computing_data_reduction 'SAINT v8.34A (Bruker, 2013)'
_computing_molecular_graphics 'Olex2 (Dolomanov et al., 2009)'
_computing_publication_material 'Olex2 (Dolomanov et al., 2009)'
_computing_structure_refinement 'ShelXL (Sheldrick, 2015)'
_diffrn_ambient_temperature 273.15
_diffrn_measured_fraction_theta_full 0.999
_diffrn_measured_fraction_theta_max 0.999
_diffrn_measurement_device_type 'CCD area detector'
_diffrn_measurement_method 'phi and omega scans'
_diffrn_radiation_monochromator graphite
_diffrn_radiation_type MoK\a
_diffrn_radiation_wavelength 0.71073
_diffrn_reflns_av_R_equivalents 0.0691
_diffrn_reflns_av_unetI/netI 0.0542
_diffrn_reflns_Laue_measured_fraction_full 0.999
_diffrn_reflns_Laue_measured_fraction_max 0.999
_diffrn_reflns_limit_h_max 35
_diffrn_reflns_limit_h_min -35
_diffrn_reflns_limit_k_max 35
_diffrn_reflns_limit_k_min -35
_diffrn_reflns_limit_l_max 6
_diffrn_reflns_limit_l_min -4
_diffrn_reflns_number 8289
_diffrn_reflns_point_group_measured_fraction_full 0.999
_diffrn_reflns_point_group_measured_fraction_max 0.999
_diffrn_reflns_theta_full 25.242
_diffrn_reflns_theta_max 26.041
_diffrn_reflns_theta_min 2.434
_exptl_absorpt_coefficient_mu 1.652
_exptl_absorpt_correction_T_max 0.7453
_exptl_absorpt_correction_T_min 0.6229
_exptl_absorpt_correction_type multi-scan
_exptl_absorpt_process_details
;
SADABS-2012/1 (Bruker,2012) was used for absorption correction.
wR2(int) was 0.1155 before and 0.0679 after correction.
The Ratio of minimum to maximum transmission is 0.8358.
The \l/2 correction factor is 0.0015.
;
_exptl_crystal_colour yellow
_exptl_crystal_colour_primary yellow
_exptl_crystal_density_diffrn 1.907
_exptl_crystal_description block
_exptl_crystal_F_000 2330
_refine_diff_density_max 2.354
_refine_diff_density_min -0.675
_refine_diff_density_rms 0.145
_refine_ls_extinction_method none
_refine_ls_goodness_of_fit_ref 1.088
_refine_ls_hydrogen_treatment constr
_refine_ls_matrix_type full
_refine_ls_number_parameters 132
_refine_ls_number_reflns 1763
_refine_ls_number_restraints 0
_refine_ls_restrained_S_all 1.088
_refine_ls_R_factor_all 0.0668
_refine_ls_R_factor_gt 0.0574
_refine_ls_shift/su_max 0.001
_refine_ls_shift/su_mean 0.000
_refine_ls_structure_factor_coef Fsqd
_refine_ls_weighting_details 'w=1/[\s^2^(Fo^2^)+(0.0802P)^2^+52.8081P] where P=(Fo^2^+2Fc^2^)/3'
_refine_ls_weighting_scheme calc
_refine_ls_wR_factor_gt 0.1628
_refine_ls_wR_factor_ref 0.1686
_reflns_Friedel_coverage 0.000
_reflns_number_gt 1475
_reflns_number_total 1763
_reflns_threshold_expression 'I > 2\s(I)'
_cod_data_source_file c7cc09867g2.cif
_cod_data_source_block mn
_cod_original_cell_volume 4021.0(7)
_cod_original_formula_sum 'C2.50 H4.25 Mn0.50 N0.50 O2.75 P0.50'
_cod_database_code 7121141
_shelx_shelxl_version_number 2014/7
_shelx_space_group_comment
;
The symmetry employed for this shelxl refinement is uniquely defined
by the following loop, which should always be used as a source of
symmetry information in preference to the above space-group names.
They are only intended as comments.
;
_olex2_refinement_description
;
1. Fixed Uiso
 At 1.2 times of:
  All C(H) groups
 At 1.5 times of:
  All O(H,H) groups
2. Uiso/Uaniso restraints and constraints
Uanis(C2) = Uanis(C2')
Uanis(C3) = Uanis(C3')
Uanis(C4) = Uanis(C4')
Uanis(C5) = Uanis(C5')
3. Others
 Sof(C2')=Sof(H2')=Sof(C3')=Sof(H3')=Sof(C4')=Sof(H4')=Sof(C5')=Sof(H5')=1-
 FVAR(1)
 Sof(H1)=Sof(C2)=Sof(H2)=Sof(C3)=Sof(H3)=Sof(C4)=Sof(H4)=Sof(C5)=Sof(H5)=FVAR(1)
4.a Rotating group:
 O1W(H1WA,H1WB)
4.b Ternary CH refined with riding coordinates:
 C1(H1)
4.c Aromatic/amide H refined with riding coordinates:
 C2(H2), C2'(H2'), C3(H3), C3'(H3'), C4(H4), C4'(H4'), C5(H5), C5'(H5')
;
_olex2_submission_special_instructions 'No special instructions were received'

loop_
_space_group_symop_operation_xyz
'x, y, z'
'-y, x-y, z'
'-x+y, -x, z'
'x+2/3, y+1/3, z+1/3'
'-y+2/3, x-y+1/3, z+1/3'
'-x+y+2/3, -x+1/3, z+1/3'
'x+1/3, y+2/3, z+2/3'
'-y+1/3, x-y+2/3, z+2/3'
'-x+y+1/3, -x+2/3, z+2/3'
'-x, -y, -z'
'y, -x+y, -z'
'x-y, x, -z'
'-x+2/3, -y+1/3, -z+1/3'
'y+2/3, -x+y+1/3, -z+1/3'
'x-y+2/3, x+1/3, -z+1/3'
'-x+1/3, -y+2/3, -z+2/3'
'y+1/3, -x+y+2/3, -z+2/3'
'x-y+1/3, x+2/3, -z+2/3'

loop_
_atom_site_label
_atom_site_type_symbol
_atom_site_fract_x
_atom_site_fract_y
_atom_site_fract_z
_atom_site_U_iso_or_equiv
_atom_site_adp_type
_atom_site_occupancy
_atom_site_site_symmetry_order
_atom_site_calc_flag
_atom_site_refinement_flags_posn
_atom_site_refinement_flags_occupancy
_atom_site_disorder_assembly
_atom_site_disorder_group
Mn1 Mn 0.81092(3) 0.84783(3) 0.16584(14) 0.0192(3) Uani 1 1 d . . . .
P1 P 0.53961(5) 0.71336(5) 0.3426(2) 0.0142(3) Uani 1 1 d . . . .
N1 N 0.7208(2) 0.7924(2) 0.1958(10) 0.0305(12) Uani 1 1 d . . . .
O1 O 0.52701(16) 0.75777(15) 0.3068(7) 0.0227(9) Uani 1 1 d . . . .
O2 O 0.51109(16) 0.66868(15) 0.1632(7) 0.0260(9) Uani 1 1 d . . . .
O3 O 0.53200(15) 0.69492(14) 0.6058(6) 0.0210(8) Uani 1 1 d . . . .
O1W O 0.8031(2) 0.8878(2) -0.1488(8) 0.0465(14) Uani 1 1 d . . . .
H1WA H 0.8316 0.9012 -0.2359 0.070 Uiso 1 1 d GR . . .
H1WB H 0.7977 0.9135 -0.1041 0.070 Uiso 1 1 d GR . . .
O2W O 0.9043(3) 0.9145(3) 0.1300(17) 0.093(3) Uani 1 1 d . . . .
C1 C 0.6108(2) 0.7425(2) 0.2839(9) 0.0189(11) Uani 1 1 d . . . .
H1 H 0.6133 0.7136 0.2053 0.023 Uiso 0.496(6) 1 calc R P A 1
C2 C 0.6357(5) 0.7852(5) 0.115(2) 0.0260(18) Uani 0.496(6) 1 d . P A 1
H2 H 0.6157 0.7976 0.0365 0.031 Uiso 0.496(6) 1 calc R P A 1
C2' C 0.6317(5) 0.7502(5) 0.055(2) 0.0260(18) Uani 0.504(6) 1 d . P A 2
H2' H 0.6094 0.7392 -0.0792 0.031 Uiso 0.504(6) 1 calc R P A 2
C3 C 0.6896(5) 0.8082(5) 0.069(2) 0.0265(19) Uani 0.496(6) 1 d . P A 1
H3 H 0.7051 0.8346 -0.0487 0.032 Uiso 0.496(6) 1 calc R P A 1
C3' C 0.6863(5) 0.7746(5) 0.025(2) 0.0265(19) Uani 0.504(6) 1 d . P A 2
H3' H 0.6990 0.7783 -0.1322 0.032 Uiso 0.504(6) 1 calc R P A 2
C4 C 0.7001(6) 0.7813(6) 0.432(3) 0.037(2) Uani 0.496(6) 1 d . P A 1
H4 H 0.7234 0.7908 0.5630 0.044 Uiso 0.496(6) 1 calc R P A 1
C4' C 0.6967(5) 0.7532(6) 0.341(2) 0.037(2) Uani 0.504(6) 1 d . P A 2
H4' H 0.7167 0.7399 0.4130 0.044 Uiso 0.504(6) 1 calc R P A 2
C5 C 0.6450(5) 0.7559(6) 0.475(2) 0.031(2) Uani 0.496(6) 1 d . P A 1
H5 H 0.6319 0.7483 0.6328 0.037 Uiso 0.496(6) 1 calc R P A 1
C5' C 0.6442(5) 0.7294(6) 0.399(2) 0.031(2) Uani 0.504(6) 1 d . P A 2
H5' H 0.6308 0.7036 0.5202 0.037 Uiso 0.504(6) 1 calc R P A 2

loop_
_atom_site_aniso_label
_atom_site_aniso_U_11
_atom_site_aniso_U_22
_atom_site_aniso_U_33
_atom_site_aniso_U_23
_atom_site_aniso_U_13
_atom_site_aniso_U_12
Mn1 0.0273(5) 0.0243(5) 0.0134(5) 0.0000(3) 0.0009(3) 0.0185(4)
P1 0.0163(7) 0.0140(7) 0.0111(7) -0.0002(5) 0.0003(5) 0.0067(5)
N1 0.022(3) 0.038(3) 0.031(3) -0.005(2) 0.001(2) 0.016(2)
O1 0.032(2) 0.025(2) 0.019(2) 0.0011(15) 0.0009(16) 0.0198(18)
O2 0.026(2) 0.021(2) 0.021(2) -0.0055(16) -0.0013(16) 0.0038(17)
O3 0.025(2) 0.0180(19) 0.0148(19) 0.0043(14) 0.0020(15) 0.0069(16)
O1W 0.101(5) 0.053(3) 0.015(2) 0.003(2) 0.006(2) 0.061(3)
O2W 0.056(4) 0.069(5) 0.144(7) -0.022(5) 0.009(4) 0.023(4)
C1 0.021(3) 0.020(3) 0.016(3) -0.003(2) 0.001(2) 0.011(2)
C2 0.020(4) 0.038(5) 0.016(4) 0.002(4) -0.005(3) 0.012(4)
C2' 0.020(4) 0.038(5) 0.016(4) 0.002(4) -0.005(3) 0.012(4)
C3 0.024(4) 0.034(5) 0.016(4) 0.002(4) 0.003(3) 0.010(4)
C3' 0.024(4) 0.034(5) 0.016(4) 0.002(4) 0.003(3) 0.010(4)
C4 0.026(4) 0.050(8) 0.031(6) 0.008(4) -0.001(4) 0.016(6)
C4' 0.026(4) 0.050(8) 0.031(6) 0.008(4) -0.001(4) 0.016(6)
C5 0.032(4) 0.039(7) 0.024(5) 0.004(4) 0.002(4) 0.019(5)
C5' 0.032(4) 0.039(7) 0.024(5) 0.004(4) 0.002(4) 0.019(5)

loop_
_atom_type_symbol
_atom_type_description
_atom_type_scat_dispersion_real
_atom_type_scat_dispersion_imag
_atom_type_scat_source
C C 0.0033 0.0016 'International Tables Vol C Tables 4.2.6.8 and 6.1.1.4'
H H 0.0000 0.0000 'International Tables Vol C Tables 4.2.6.8 and 6.1.1.4'
N N 0.0061 0.0033 'International Tables Vol C Tables 4.2.6.8 and 6.1.1.4'
O O 0.0106 0.0060 'International Tables Vol C Tables 4.2.6.8 and 6.1.1.4'
P P 0.1023 0.0942 'International Tables Vol C Tables 4.2.6.8 and 6.1.1.4'
Mn Mn 0.3368 0.7283 'International Tables Vol C Tables 4.2.6.8 and 6.1.1.4'

loop_
_geom_angle_atom_site_label_1
_geom_angle_atom_site_label_2
_geom_angle_atom_site_label_3
_geom_angle
_geom_angle_site_symmetry_1
_geom_angle_site_symmetry_3
N1 Mn1 O2W 173.6(2) . .
O1 Mn1 N1 91.33(17) 16_665 .
O1 Mn1 O1W 83.86(16) 16_665 .
O1 Mn1 O2W 83.5(2) 16_665 .
O2 Mn1 N1 92.11(18) 6_565 .
O2 Mn1 O1 87.36(15) 6_565 16_665
O2 Mn1 O3 98.16(15) 6_565 6_564
O2 Mn1 O1W 170.14(17) 6_565 .
O2 Mn1 O2W 91.4(3) 6_565 .
O3 Mn1 N1 99.37(17) 6_564 .
O3 Mn1 O1 167.73(16) 6_564 16_665
O3 Mn1 O1W 89.63(16) 6_564 .
O3 Mn1 O2W 85.4(2) 6_564 .
O1W Mn1 N1 92.6(2) . .
O1W Mn1 O2W 83.2(3) . .
O1 P1 O3 111.5(2) . .
O1 P1 C1 106.2(2) . .
O2 P1 O1 112.5(2) . .
O2 P1 O3 113.9(2) . .
O2 P1 C1 106.8(2) . .
O3 P1 C1 105.3(2) . .
C3 N1 Mn1 115.8(6) . .
C3 N1 C4 105.8(8) . .
C3' N1 Mn1 128.1(6) . .
C4 N1 Mn1 115.7(7) . .
C4' N1 Mn1 126.4(7) . .
C4' N1 C3' 97.7(9) . .
P1 O1 Mn1 141.4(2) . 16_665
P1 O2 Mn1 159.6(3) . 8_654
P1 O3 Mn1 143.0(2) . 8_655
C2 C1 P1 118.9(6) . .
C2' C1 P1 123.0(6) . .
C5 C1 P1 119.0(7) . .
C5 C1 C2 106.2(8) . .
C5' C1 P1 125.7(7) . .
C5' C1 C2' 99.1(8) . .
C3 C2 C1 120.2(10) . .
C1 C2' C3' 119.5(10) . .
C2 C3 N1 120.7(10) . .
N1 C3' C2' 125.6(10) . .
C5 C4 N1 121.3(12) . .
N1 C4' C5' 125.2(13) . .
C1 C5 C4 119.4(12) . .
C4' C5' C1 121.2(12) . .

loop_
_geom_bond_atom_site_label_1
_geom_bond_atom_site_label_2
_geom_bond_distance
_geom_bond_site_symmetry_2
Mn1 N1 2.288(5) .
Mn1 O1 2.129(4) 16_665
Mn1 O2 2.080(4) 6_565
Mn1 O3 2.100(4) 6_564
Mn1 O1W 2.163(4) .
Mn1 O2W 2.422(7) .
P1 O1 1.517(4) .
P1 O2 1.508(4) .
P1 O3 1.527(4) .
P1 C1 1.826(6) .
N1 C3 1.392(14) .
N1 C3' 1.281(13) .
N1 C4 1.408(15) .
N1 C4' 1.278(15) .
O1 Mn1 2.129(4) 16_665
O2 Mn1 2.080(4) 8_654
O3 Mn1 2.100(4) 8_655
C1 C2 1.423(13) .
C1 C2' 1.372(12) .
C1 C5 1.368(14) .
C1 C5' 1.365(14) .
C2 C3 1.380(17) .
C2' C3' 1.382(16) .
C4 C5 1.404(19) .
C4' C5' 1.358(19) .
